data_4344605
loop_
_publ_author_name
'Kong, Fang'
'Hu, Chun-Li'
'Liang, Ming-Li'
'Mao, Jiang-Gao'

_publ_section_title
;
 Pb4(OH)4(BrO3)3(NO3): An Example of SHG Crystal in Metal Bromates
 Containing \p-Conjugated Planar Triangle.
;
_journal_issue 2
_journal_name_full 'Inorganic chemistry'
_journal_page_first 948
_journal_page_last 955
_journal_paper_doi 10.1021/acs.inorgchem.5b02523
_journal_volume 55
_journal_year 2016
_chemical_formula_sum 'Br3 H4 N O16 Pb4'
_chemical_formula_weight 1342.53
_chemical_name_systematic
; 
 ? 
;
_space_group_IT_number 9
_symmetry_cell_setting monoclinic
_symmetry_space_group_name_Hall 'C -2yc'
_symmetry_space_group_name_H-M 'C 1 c 1'
_atom_sites_solution_primary direct
_atom_sites_solution_secondary difmap
_audit_creation_method SHELXL-97
_cell_angle_alpha 90.00
_cell_angle_beta 91.209(3)
_cell_angle_gamma 90.00
_cell_formula_units_Z 4
_cell_length_a 7.5988(2)
_cell_length_b 16.7478(5)
_cell_length_c 12.8198(4)
_cell_measurement_reflns_used 4415
_cell_measurement_temperature 293(2)
_cell_measurement_theta_max 34.9086
_cell_measurement_theta_min 2.4273
_cell_volume 1631.13(8)
_computing_structure_refinement 'SHELXL-97 (Sheldrick, 2008)'
_computing_structure_solution 'SHELXS-97 (Sheldrick, 2008)'
_diffrn_ambient_temperature 293(2)
_diffrn_detector_area_resol_mean 10.3503
_diffrn_measured_fraction_theta_full 0.982
_diffrn_measured_fraction_theta_max 0.982
_diffrn_measurement_device_type 'SuperNova, Dual, Cu at zero, Atlas'
_diffrn_measurement_method '\w scans'
_diffrn_radiation_monochromator graphite
_diffrn_radiation_source 'fine-focus sealed tube'
_diffrn_radiation_type MoK\a
_diffrn_radiation_wavelength 0.71073
_diffrn_reflns_av_R_equivalents 0.0401
_diffrn_reflns_av_sigmaI/netI 0.0658
_diffrn_reflns_limit_h_max 11
_diffrn_reflns_limit_h_min -9
_diffrn_reflns_limit_k_max 26
_diffrn_reflns_limit_k_min -26
_diffrn_reflns_limit_l_max 20
_diffrn_reflns_limit_l_min -19
_diffrn_reflns_number 11674
_diffrn_reflns_theta_full 34.32
_diffrn_reflns_theta_max 34.32
_diffrn_reflns_theta_min 2.43
_exptl_absorpt_coefficient_mu 48.590
_exptl_absorpt_correction_T_max 0.282
_exptl_absorpt_correction_T_min 0.066
_exptl_absorpt_correction_type analytical
_exptl_crystal_colour colorless
_exptl_crystal_density_diffrn 5.467
_exptl_crystal_density_method 'not measured'
_exptl_crystal_description rod
_exptl_crystal_F_000 2288
_exptl_crystal_size_max 0.1079
_exptl_crystal_size_mid 0.0502
_exptl_crystal_size_min 0.0362
_refine_diff_density_max 1.796
_refine_diff_density_min -1.524
_refine_diff_density_rms 0.322
_refine_ls_abs_structure_details 'Flack H D (1983), Acta Cryst. A39, 876-881'
_refine_ls_abs_structure_Flack 0.005(9)
_refine_ls_extinction_coef 0.000080(9)
_refine_ls_extinction_expression Fc^*^=kFc[1+0.001xFc^2^\l^3^/sin(2\q)]^-1/4^
_refine_ls_extinction_method SHELXL
_refine_ls_goodness_of_fit_ref 0.975
_refine_ls_matrix_type full
_refine_ls_number_parameters 218
_refine_ls_number_reflns 5195
_refine_ls_number_restraints 2
_refine_ls_restrained_S_all 0.975
_refine_ls_R_factor_all 0.0462
_refine_ls_R_factor_gt 0.0342
_refine_ls_shift/su_max 0.002
_refine_ls_shift/su_mean 0.000
_refine_ls_structure_factor_coef Fsqd
_refine_ls_weighting_details 'calc w=1/[\s^2^(Fo^2^)+(0.0000P)^2^+0.0000P] where P=(Fo^2^+2Fc^2^)/3'
_refine_ls_weighting_scheme calc
_refine_ls_wR_factor_gt 0.0478
_refine_ls_wR_factor_ref 0.0553
_reflns_number_gt 4462
_reflns_number_total 5195
_reflns_threshold_expression >2sigma(I)
_cod_data_source_file ic5b02523_si_002.cif
_cod_data_source_block Pb4H4Br3NO16
_cod_original_sg_symbol_H-M Cc
_cod_database_code 4344605

loop_
_symmetry_equiv_pos_as_xyz
'x, y, z'
'x, -y, z+1/2'
'x+1/2, y+1/2, z'
'x+1/2, -y+1/2, z+1/2'

loop_
_atom_site_label
_atom_site_type_symbol
_atom_site_fract_x
_atom_site_fract_y
_atom_site_fract_z
_atom_site_U_iso_or_equiv
_atom_site_adp_type
_atom_site_occupancy
_atom_site_symmetry_multiplicity
_atom_site_calc_flag
Pb1 Pb 0.00795(5) 0.96830(3) 0.82339(4) 0.02691(10) Uani 1 1 d
Pb2 Pb 0.03725(6) 1.12593(3) 0.60854(4) 0.02755(10) Uani 1 1 d
Pb3 Pb 0.45175(5) 1.04471(3) 0.73038(4) 0.02927(11) Uani 1 1 d
Pb4 Pb 0.15046(6) 1.17684(3) 0.88750(4) 0.02888(11) Uani 1 1 d
Br1 Br -0.19068(16) 1.31265(8) 0.68366(10) 0.0302(3) Uani 1 1 d
Br2 Br 0.54293(15) 0.88256(7) 0.97071(10) 0.0284(3) Uani 1 1 d
Br3 Br -0.19085(15) 0.88920(8) 0.59019(9) 0.0272(3) Uani 1 1 d
N1 N -0.3815(13) 0.7678(6) 0.3996(10) 0.037(3) Uani 1 1 d
O1 O -0.0027(12) 1.2652(5) 0.6987(8) 0.044(3) Uani 1 1 d
O2 O -0.1908(13) 1.3731(5) 0.7855(7) 0.043(2) Uani 1 1 d
O3 O -0.1584(14) 1.3699(6) 0.5839(7) 0.050(3) Uani 1 1 d
O4 O 0.3793(10) 0.9325(5) 1.0246(6) 0.0289(19) Uani 1 1 d
O5 O 0.6573(12) 0.8490(6) 1.0748(8) 0.043(2) Uani 1 1 d
O6 O 0.6585(13) 0.9521(6) 0.9149(8) 0.052(3) Uani 1 1 d
O7 O -0.0448(12) 0.9219(5) 0.5066(7) 0.038(2) Uani 1 1 d
O8 O -0.2224(11) 0.9669(6) 0.6653(7) 0.039(2) Uani 1 1 d
O9 O -0.0797(12) 0.8264(6) 0.6649(7) 0.043(3) Uani 1 1 d
O10 O 0.1643(10) 1.0060(5) 0.6758(6) 0.0223(16) Uani 1 1 d
O11 O -0.0558(10) 1.1020(5) 0.7815(6) 0.0224(16) Uani 1 1 d
O12 O 0.2788(9) 1.1643(4) 0.7173(6) 0.0211(16) Uani 1 1 d
O13 O 0.2641(10) 1.0516(5) 0.8789(6) 0.0232(17) Uani 1 1 d
O14 O 0.6245(13) 1.1717(8) 0.8498(10) 0.071(4) Uani 1 1 d
O15 O 0.4722(13) 1.2660(6) 0.9097(8) 0.047(3) Uani 1 1 d
O16 O 0.2359(13) 0.7523(6) 0.9631(8) 0.049(3) Uani 1 1 d

loop_
_atom_site_aniso_label
_atom_site_aniso_U_11
_atom_site_aniso_U_22
_atom_site_aniso_U_33
_atom_site_aniso_U_23
_atom_site_aniso_U_13
_atom_site_aniso_U_12
Pb1 0.0311(2) 0.0252(2) 0.0246(2) 0.00434(18) 0.00660(18) -0.00029(19)
Pb2 0.0325(2) 0.0297(2) 0.0204(2) 0.00134(19) -0.00197(16) 0.0050(2)
Pb3 0.0219(2) 0.0390(3) 0.0271(2) 0.0014(2) 0.00503(17) 0.0088(2)
Pb4 0.0317(2) 0.0258(2) 0.0292(2) -0.0087(2) 0.00234(18) 0.0011(2)
Br1 0.0319(7) 0.0294(6) 0.0294(7) -0.0003(5) 0.0003(5) 0.0089(5)
Br2 0.0278(6) 0.0294(6) 0.0282(6) -0.0048(5) 0.0052(5) 0.0026(5)
Br3 0.0232(5) 0.0354(7) 0.0231(6) -0.0057(5) 0.0033(4) 0.0022(5)
N1 0.017(5) 0.030(6) 0.064(8) 0.024(6) -0.014(5) -0.016(4)
O1 0.039(5) 0.031(5) 0.061(7) 0.003(5) -0.006(5) 0.015(4)
O2 0.068(7) 0.031(5) 0.032(5) -0.007(4) 0.006(5) 0.026(5)
O3 0.073(7) 0.044(6) 0.033(6) 0.015(5) 0.021(5) 0.028(6)
O4 0.030(4) 0.028(5) 0.029(5) 0.006(4) 0.007(3) 0.002(4)
O5 0.041(6) 0.047(6) 0.043(6) -0.005(5) -0.006(4) 0.012(5)
O6 0.052(6) 0.061(7) 0.046(6) 0.004(5) 0.028(5) -0.012(6)
O7 0.053(6) 0.032(5) 0.029(5) -0.004(4) 0.016(4) 0.000(5)
O8 0.033(5) 0.050(6) 0.033(5) -0.019(5) 0.002(4) 0.006(4)
O9 0.044(5) 0.053(7) 0.032(5) 0.020(5) -0.009(4) -0.009(5)
O10 0.028(4) 0.019(4) 0.020(4) -0.004(3) 0.006(3) 0.001(3)
O11 0.024(4) 0.021(4) 0.022(4) -0.004(3) -0.001(3) 0.002(3)
O12 0.022(4) 0.023(4) 0.019(4) -0.002(3) 0.000(3) 0.006(3)
O13 0.022(4) 0.026(4) 0.021(4) 0.001(3) 0.007(3) 0.003(3)
O14 0.034(6) 0.083(9) 0.096(10) -0.046(8) -0.020(6) 0.012(6)
O15 0.053(6) 0.044(6) 0.043(6) -0.008(5) -0.010(5) -0.002(5)
O16 0.051(6) 0.036(6) 0.058(7) 0.015(5) -0.017(5) -0.010(5)

loop_
_atom_type_symbol
_atom_type_description
_atom_type_scat_dispersion_real
_atom_type_scat_dispersion_imag
_atom_type_scat_source
N N 0.0061 0.0033 'International Tables Vol C Tables 4.2.6.8 and 6.1.1.4'
H H 0.0000 0.0000 'International Tables Vol C Tables 4.2.6.8 and 6.1.1.4'
O O 0.0106 0.0060 'International Tables Vol C Tables 4.2.6.8 and 6.1.1.4'
Br Br -0.2901 2.4595 'International Tables Vol C Tables 4.2.6.8 and 6.1.1.4'
Pb Pb -3.3944 10.1111 'International Tables Vol C Tables 4.2.6.8 and 6.1.1.4'

loop_
_geom_angle_atom_site_label_1
_geom_angle_atom_site_label_2
_geom_angle_atom_site_label_3
_geom_angle
_geom_angle_site_symmetry_1
_geom_angle_site_symmetry_3
O10 Pb1 O11 70.4(3) . .
O10 Pb1 O13 70.9(3) . .
O11 Pb1 O13 71.8(3) . .
O10 Pb1 O8 73.9(3) . .
O11 Pb1 O8 72.8(3) . .
O13 Pb1 O8 136.4(3) . .
O12 Pb2 O11 74.8(3) . .
O12 Pb2 O10 73.3(3) . .
O11 Pb2 O10 69.3(3) . .
O12 Pb2 O1 66.1(3) . .
O11 Pb2 O1 72.5(3) . .
O10 Pb2 O1 129.8(3) . .
O10 Pb3 O12 73.0(3) . .
O10 Pb3 O13 71.9(2) . .
O12 Pb3 O13 71.5(3) . .
O10 Pb3 O4 65.4(2) . 2_574
O12 Pb3 O4 73.4(2) . 2_574
O13 Pb3 O4 130.7(2) . 2_574
O13 Pb4 O11 74.7(3) . .
O13 Pb4 O12 73.4(3) . .
O11 Pb4 O12 73.4(3) . .
O13 Pb4 O7 71.2(3) . 2_575
O11 Pb4 O7 69.1(3) . 2_575
O12 Pb4 O7 133.7(3) . 2_575
O3 Br1 O1 103.5(5) . .
O3 Br1 O2 105.3(5) . .
O1 Br1 O2 102.6(5) . .
O6 Br2 O4 103.7(5) . .
O6 Br2 O5 108.3(5) . .
O4 Br2 O5 102.6(4) . .
O8 Br3 O9 104.2(5) . .
O8 Br3 O7 103.1(5) . .
O9 Br3 O7 104.2(5) . .
O14 N1 O16 122.9(11) 2_474 4_464
O14 N1 O15 118.7(11) 2_474 2_474
O16 N1 O15 115.7(11) 4_464 2_474
Br1 O1 Pb2 119.1(5) . .
Br2 O4 Pb3 109.7(4) . 2_575
Br3 O7 Pb4 123.0(4) . 2_574
Br3 O8 Pb1 110.7(4) . .
Pb1 O10 Pb3 108.4(3) . .
Pb1 O10 Pb2 108.1(3) . .
Pb3 O10 Pb2 103.9(3) . .
Pb1 O11 Pb2 108.0(3) . .
Pb1 O11 Pb4 103.8(3) . .
Pb2 O11 Pb4 103.7(3) . .
Pb2 O12 Pb3 103.4(3) . .
Pb2 O12 Pb4 103.4(3) . .
Pb3 O12 Pb4 103.9(3) . .
Pb4 O13 Pb3 108.4(3) . .
Pb4 O13 Pb1 103.6(3) . .
Pb3 O13 Pb1 102.7(3) . .

loop_
_geom_bond_atom_site_label_1
_geom_bond_atom_site_label_2
_geom_bond_distance
_geom_bond_site_symmetry_2
Pb1 O10 2.343(7) .
Pb1 O11 2.351(8) .
Pb1 O13 2.486(8) .
Pb1 O8 2.650(9) .
Pb2 O12 2.370(7) .
Pb2 O11 2.375(8) .
Pb2 O10 2.381(8) .
Pb2 O1 2.623(10) .
Pb3 O10 2.370(8) .
Pb3 O12 2.399(7) .
Pb3 O13 2.405(7) .
Pb3 O4 2.710(8) 2_574
Pb4 O13 2.272(8) .
Pb4 O11 2.405(7) .
Pb4 O12 2.418(7) .
Pb4 O7 2.714(9) 2_575
Br1 O3 1.622(9) .
Br1 O1 1.643(9) .
Br1 O2 1.653(9) .
Br2 O6 1.633(10) .
Br2 O4 1.661(8) .
Br2 O5 1.674(10) .
Br3 O8 1.640(9) .
Br3 O9 1.644(9) .
Br3 O7 1.652(9) .
N1 O14 1.199(14) 2_474
N1 O16 1.242(13) 4_464
N1 O15 1.256(13) 2_474
O4 Pb3 2.710(8) 2_575
O7 Pb4 2.714(9) 2_574
O14 N1 1.199(14) 2_675
O15 N1 1.256(13) 2_675
O16 N1 1.242(13) 4_565
